data_2236874
loop_
_publ_author_name
'Zhang, Chuan-Jing'
'Xu, Xiu-Zhen'
'Yang, Ning'
'Zhao, Ren-Ying'
'Ge, Yan-Qing'

_publ_section_title
;
 1-(1-Benzyl-1<i>H</i>-benzimidazol-2-yl)ethanone
;
_journal_coeditor_code GG2103
_journal_issue 12
_journal_name_full 'Acta Crystallographica Section E'
_journal_page_first o3340
_journal_paper_doi 10.1107/S1600536812043875
_journal_volume 68
_journal_year 2012
_chemical_formula_iupac 'C16 H14 N2 O'
_chemical_formula_moiety 'C16 H14 N2 O'
_chemical_formula_sum 'C16 H14 N2 O'
_chemical_formula_weight 250.29
_chemical_name_systematic
;
1-(1-Benzyl-1<i>H</i>-benzimidazol-2-yl)ethanone
;
_space_group_IT_number 2
_symmetry_cell_setting triclinic
_symmetry_space_group_name_Hall '-P 1'
_symmetry_space_group_name_H-M 'P -1'
_atom_sites_solution_hydrogens geom
_atom_sites_solution_primary direct
_atom_sites_solution_secondary difmap
_audit_creation_method SHELXL-97
_cell_angle_alpha 90.021(3)
_cell_angle_beta 92.749(3)
_cell_angle_gamma 110.674(3)
_cell_formula_units_Z 4
_cell_length_a 6.1307(10)
_cell_length_b 6.5226(12)
_cell_length_c 34.739(6)
_cell_measurement_reflns_used 3788
_cell_measurement_temperature 293(2)
_cell_measurement_theta_max 28.31
_cell_measurement_theta_min 2.94
_cell_volume 1298.0(4)
_computing_cell_refinement 'SAINT (Bruker, 2005)'
_computing_data_collection 'APEX2 (Bruker, 2005)'
_computing_data_reduction 'SAINT (Bruker, 2005)'
_computing_molecular_graphics 'SHELXTL (Sheldrick, 2008)'
_computing_publication_material 'SHELXTL (Sheldrick, 2008)'
_computing_structure_refinement 'SHELXL97 (Sheldrick, 2008)'
_computing_structure_solution 'SHELXS97 (Sheldrick, 2008)'
_diffrn_ambient_temperature 293(2)
_diffrn_measured_fraction_theta_full 0.981
_diffrn_measured_fraction_theta_max 0.981
_diffrn_measurement_device_type 'Brucker APEXII CCD area-detector'
_diffrn_measurement_method '\f and \w scans'
_diffrn_radiation_monochromator graphite
_diffrn_radiation_source 'fine-focus sealed tube'
_diffrn_radiation_type MoK\a
_diffrn_radiation_wavelength 0.71073
_diffrn_reflns_av_R_equivalents 0.0612
_diffrn_reflns_av_sigmaI/netI 0.0475
_diffrn_reflns_limit_h_max 5
_diffrn_reflns_limit_h_min -7
_diffrn_reflns_limit_k_max 7
_diffrn_reflns_limit_k_min -6
_diffrn_reflns_limit_l_max 40
_diffrn_reflns_limit_l_min -41
_diffrn_reflns_number 6666
_diffrn_reflns_theta_full 25.05
_diffrn_reflns_theta_max 25.05
_diffrn_reflns_theta_min 2.35
_exptl_absorpt_coefficient_mu 0.081
_exptl_absorpt_correction_T_max 0.9847
_exptl_absorpt_correction_T_min 0.9775
_exptl_absorpt_correction_type multi-scan
_exptl_absorpt_process_details '(SADABS; Bruker, 2005)'
_exptl_crystal_colour colorless
_exptl_crystal_density_diffrn 1.281
_exptl_crystal_density_method 'not measured'
_exptl_crystal_description block
_exptl_crystal_F_000 528
_exptl_crystal_size_max 0.28
_exptl_crystal_size_mid 0.24
_exptl_crystal_size_min 0.19
_refine_diff_density_max 0.226
_refine_diff_density_min -0.294
_refine_ls_extinction_method none
_refine_ls_goodness_of_fit_ref 1.047
_refine_ls_hydrogen_treatment constr
_refine_ls_matrix_type full
_refine_ls_number_parameters 345
_refine_ls_number_reflns 4523
_refine_ls_number_restraints 0
_refine_ls_restrained_S_all 1.047
_refine_ls_R_factor_all 0.0779
_refine_ls_R_factor_gt 0.0680
_refine_ls_shift/su_max 0.009
_refine_ls_shift/su_mean 0.000
_refine_ls_structure_factor_coef Fsqd
_refine_ls_weighting_details 'w=1/[\s^2^(Fo^2^)+(0.0800P)^2^+1.3353P] where P=(Fo^2^+2Fc^2^)/3'
_refine_ls_weighting_scheme calc
_refine_ls_wR_factor_gt 0.1818
_refine_ls_wR_factor_ref 0.1891
_reflns_number_gt 3775
_reflns_number_total 4523
_reflns_threshold_expression I>2\s(I)
_cod_data_source_file gg2103.cif
_cod_data_source_block I
_cod_database_code 2236874
_cod_database_fobs_code 2236874

loop_
_symmetry_equiv_pos_as_xyz
'x, y, z'
'-x, -y, -z'

loop_
_atom_site_type_symbol
_atom_site_label
_atom_site_fract_x
_atom_site_fract_y
_atom_site_fract_z
_atom_site_U_iso_or_equiv
_atom_site_adp_type
_atom_site_calc_flag
_atom_site_refinement_flags
_atom_site_occupancy
_atom_site_symmetry_multiplicity
N N2 0.2590(4) 0.5385(4) 0.04941(6) 0.0375(5) Uani d . 1 1
N N1 0.3603(4) 0.6559(4) 0.11075(6) 0.0387(5) Uani d . 1 1
C C9 0.2089(5) 0.7550(4) 0.09724(8) 0.0360(6) Uani d . 1 1
C C4 0.1469(5) 0.6810(4) 0.05892(8) 0.0349(6) Uani d . 1 1
O O1 0.6433(4) 0.3837(4) 0.11196(7) 0.0618(7) Uani d . 1 1
C C3 0.3821(5) 0.5266(5) 0.08078(8) 0.0374(6) Uani d . 1 1
C C11 0.3396(5) 0.4803(5) 0.17452(8) 0.0431(7) Uani d . 1 1
C C8 0.1216(6) 0.9027(5) 0.11414(9) 0.0457(7) Uani d . 1 1
H H8 0.1639 0.9531 0.1394 0.055 Uiso calc R 1 1
C C10 0.4598(6) 0.6760(5) 0.15034(8) 0.0478(7) Uani d . 1 1
H H10A 0.4493 0.8061 0.1624 0.057 Uiso calc R 1 1
H H10B 0.6239 0.6952 0.1497 0.057 Uiso calc R 1 1
C C5 -0.0061(5) 0.7522(5) 0.03642(8) 0.0415(7) Uani d . 1 1
H H5 -0.0477 0.7043 0.0110 0.050 Uiso calc R 1 1
C C2 0.5329(5) 0.3922(5) 0.08265(9) 0.0426(7) Uani d . 1 1
C C1 0.5351(6) 0.2674(5) 0.04673(10) 0.0533(8) Uani d . 1 1
H H1A 0.6700 0.2249 0.0478 0.080 Uiso calc R 1 1
H H1B 0.5401 0.3581 0.0248 0.080 Uiso calc R 1 1
H H1C 0.3965 0.1388 0.0445 0.080 Uiso calc R 1 1
C C6 -0.0931(6) 0.8958(5) 0.05327(9) 0.0481(7) Uani d . 1 1
H H6 -0.1964 0.9448 0.0389 0.058 Uiso calc R 1 1
C C7 -0.0307(6) 0.9703(5) 0.09136(10) 0.0497(8) Uani d . 1 1
H H7 -0.0933 1.0679 0.1017 0.060 Uiso calc R 1 1
C C16 0.0981(6) 0.3821(5) 0.17316(9) 0.0487(7) Uani d . 1 1
H H16 0.0072 0.4360 0.1568 0.058 Uiso calc R 1 1
C C12 0.4703(7) 0.3977(7) 0.19917(9) 0.0612(9) Uani d . 1 1
H H12 0.6322 0.4621 0.2005 0.073 Uiso calc R 1 1
C C13 0.3631(8) 0.2209(8) 0.22184(11) 0.0769(12) Uani d . 1 1
H H13 0.4536 0.1660 0.2381 0.092 Uiso calc R 1 1
C C14 0.1242(8) 0.1247(7) 0.22070(10) 0.0694(11) Uani d . 1 1
H H14 0.0527 0.0070 0.2364 0.083 Uiso calc R 1 1
C C15 -0.0081(7) 0.2042(6) 0.19608(10) 0.0605(9) Uani d . 1 1
H H15 -0.1699 0.1382 0.1948 0.073 Uiso calc R 1 1
N N3 0.2918(4) 0.1314(4) 0.38915(6) 0.0382(5) Uani d . 1 1
N N4 0.2276(4) 0.0279(4) 0.45054(6) 0.0373(5) Uani d . 1 1
C C25 0.1488(5) 0.2343(4) 0.40291(8) 0.0365(6) Uani d . 1 1
C C20 0.1103(5) 0.1685(4) 0.44105(7) 0.0343(6) Uani d . 1 1
O O2 0.5754(4) -0.1398(4) 0.38807(7) 0.0604(6) Uani d . 1 1
C C19 0.3329(5) 0.0094(4) 0.41922(8) 0.0367(6) Uani d . 1 1
C C27 0.2311(5) -0.0590(5) 0.32567(8) 0.0420(7) Uani d . 1 1
C C21 -0.0289(5) 0.2441(5) 0.46367(8) 0.0420(7) Uani d . 1 1
H H21 -0.0546 0.2018 0.4891 0.050 Uiso calc R 1 1
C C26 0.3662(5) 0.1418(5) 0.34957(8) 0.0463(7) Uani d . 1 1
H H26A 0.5306 0.1609 0.3502 0.056 Uiso calc R 1 1
H H26B 0.3482 0.2689 0.3374 0.056 Uiso calc R 1 1
C C18 0.4815(5) -0.1260(5) 0.41743(9) 0.0429(7) Uani d . 1 1
C C24 0.0503(5) 0.3784(5) 0.38595(8) 0.0447(7) Uani d . 1 1
H H24 0.0760 0.4228 0.3606 0.054 Uiso calc R 1 1
C C17 0.5069(6) -0.2427(5) 0.45347(10) 0.0511(8) Uani d . 1 1
H H17A 0.3755 -0.3767 0.4548 0.077 Uiso calc R 1 1
H H17B 0.5136 -0.1511 0.4755 0.077 Uiso calc R 1 1
H H17C 0.6479 -0.2751 0.4533 0.077 Uiso calc R 1 1
C C28 0.3418(7) -0.1542(6) 0.30162(9) 0.0580(9) Uani d . 1 1
H H28 0.5033 -0.0937 0.3005 0.070 Uiso calc R 1 1
C C32 -0.0115(6) -0.1540(6) 0.32685(9) 0.0495(8) Uani d . 1 1
H H32 -0.0909 -0.0935 0.3429 0.059 Uiso calc R 1 1
C C23 -0.0862(6) 0.4507(5) 0.40859(9) 0.0479(7) Uani d . 1 1
H H23 -0.1541 0.5471 0.3984 0.058 Uiso calc R 1 1
C C22 -0.1260(6) 0.3834(5) 0.44664(9) 0.0483(7) Uani d . 1 1
H H22 -0.2214 0.4349 0.4609 0.058 Uiso calc R 1 1
C C31 -0.1339(7) -0.3367(6) 0.30447(11) 0.0619(9) Uani d . 1 1
H H31 -0.2954 -0.3985 0.3055 0.074 Uiso calc R 1 1
C C29 0.2199(8) -0.3370(7) 0.27911(10) 0.0714(11) Uani d . 1 1
H H29 0.2983 -0.3982 0.2630 0.086 Uiso calc R 1 1
C C30 -0.0193(8) -0.4277(7) 0.28074(11) 0.0697(11) Uani d . 1 1
H H30 -0.1030 -0.5510 0.2657 0.084 Uiso calc R 1 1

loop_
_atom_site_aniso_label
_atom_site_aniso_U_11
_atom_site_aniso_U_22
_atom_site_aniso_U_33
_atom_site_aniso_U_12
_atom_site_aniso_U_13
_atom_site_aniso_U_23
N2 0.0412(13) 0.0429(12) 0.0320(12) 0.0194(10) 0.0003(10) 0.0024(9)
N1 0.0393(13) 0.0487(13) 0.0301(12) 0.0185(11) -0.0017(10) 0.0009(10)
C9 0.0356(14) 0.0407(14) 0.0315(14) 0.0131(12) 0.0028(11) 0.0027(11)
C4 0.0361(14) 0.0363(13) 0.0326(13) 0.0132(11) 0.0029(11) 0.0035(11)
O1 0.0563(14) 0.0921(18) 0.0516(14) 0.0450(14) -0.0029(11) 0.0094(12)
C3 0.0351(14) 0.0423(14) 0.0358(14) 0.0149(12) 0.0023(11) 0.0040(11)
C11 0.0473(17) 0.0631(18) 0.0257(13) 0.0283(15) -0.0018(12) -0.0035(12)
C8 0.0525(18) 0.0479(16) 0.0392(16) 0.0208(14) 0.0034(13) -0.0027(13)
C10 0.0443(17) 0.0619(19) 0.0340(15) 0.0162(14) -0.0093(13) -0.0031(13)
C5 0.0471(17) 0.0460(16) 0.0345(14) 0.0211(13) -0.0027(12) 0.0053(12)
C2 0.0354(15) 0.0516(17) 0.0443(17) 0.0196(13) 0.0040(13) 0.0078(13)
C1 0.059(2) 0.0536(18) 0.058(2) 0.0321(16) 0.0067(16) 0.0002(15)
C6 0.0492(18) 0.0515(17) 0.0515(18) 0.0278(15) 0.0000(14) 0.0079(14)
C7 0.0538(19) 0.0478(17) 0.0553(19) 0.0271(15) 0.0085(15) 0.0009(14)
C16 0.0509(18) 0.0628(19) 0.0368(16) 0.0259(16) -0.0005(13) 0.0005(14)
C12 0.058(2) 0.096(3) 0.0390(17) 0.039(2) 0.0002(15) 0.0114(17)
C13 0.085(3) 0.111(3) 0.054(2) 0.057(3) 0.007(2) 0.030(2)
C14 0.095(3) 0.076(2) 0.046(2) 0.040(2) 0.0195(19) 0.0160(17)
C15 0.058(2) 0.067(2) 0.057(2) 0.0204(17) 0.0105(16) -0.0019(17)
N3 0.0403(13) 0.0476(13) 0.0287(11) 0.0178(11) 0.0051(9) 0.0045(9)
N4 0.0401(13) 0.0428(13) 0.0325(12) 0.0188(10) 0.0039(10) 0.0037(9)
C25 0.0363(14) 0.0391(14) 0.0344(14) 0.0136(12) 0.0019(11) 0.0017(11)
C20 0.0379(14) 0.0357(13) 0.0296(13) 0.0130(11) 0.0022(11) 0.0015(10)
O2 0.0567(14) 0.0883(17) 0.0514(14) 0.0436(13) 0.0108(11) -0.0015(12)
C19 0.0355(14) 0.0406(14) 0.0349(14) 0.0149(12) 0.0010(11) 0.0024(11)
C27 0.0492(17) 0.0603(18) 0.0256(13) 0.0303(14) 0.0049(12) 0.0091(12)
C21 0.0478(17) 0.0451(16) 0.0370(15) 0.0205(13) 0.0069(12) 0.0013(12)
C26 0.0446(17) 0.0598(18) 0.0353(15) 0.0181(14) 0.0120(13) 0.0125(13)
C18 0.0364(15) 0.0513(17) 0.0436(17) 0.0190(13) -0.0001(13) -0.0014(13)
C24 0.0523(18) 0.0495(16) 0.0349(15) 0.0219(14) -0.0015(13) 0.0072(12)
C17 0.0552(19) 0.0553(18) 0.0538(19) 0.0334(16) 0.0008(15) 0.0070(14)
C28 0.062(2) 0.092(3) 0.0353(16) 0.046(2) 0.0044(15) 0.0034(16)
C32 0.0486(18) 0.065(2) 0.0413(16) 0.0274(16) 0.0057(13) 0.0009(14)
C23 0.0519(18) 0.0477(17) 0.0516(18) 0.0275(14) -0.0025(14) 0.0054(14)
C22 0.0525(18) 0.0511(17) 0.0502(18) 0.0288(15) 0.0056(14) -0.0019(14)
C31 0.058(2) 0.071(2) 0.057(2) 0.0253(18) -0.0066(17) 0.0025(17)
C29 0.095(3) 0.099(3) 0.0431(19) 0.063(3) -0.0003(19) -0.0115(19)
C30 0.089(3) 0.079(3) 0.050(2) 0.043(2) -0.0192(19) -0.0122(18)

loop_
_atom_type_symbol
_atom_type_description
_atom_type_scat_dispersion_real
_atom_type_scat_dispersion_imag
_atom_type_scat_source
C C 0.0033 0.0016 'International Tables Vol C Tables 4.2.6.8 and 6.1.1.4'
H H 0.0000 0.0000 'International Tables Vol C Tables 4.2.6.8 and 6.1.1.4'
N N 0.0061 0.0033 'International Tables Vol C Tables 4.2.6.8 and 6.1.1.4'
O O 0.0106 0.0060 'International Tables Vol C Tables 4.2.6.8 and 6.1.1.4'

loop_
_geom_angle_atom_site_label_1
_geom_angle_atom_site_label_2
_geom_angle_atom_site_label_3
_geom_angle
C3 N2 C4 105.1(2)
C9 N1 C3 106.3(2)
C9 N1 C10 124.9(2)
C3 N1 C10 128.7(2)
N1 C9 C8 132.5(3)
N1 C9 C4 105.9(2)
C8 C9 C4 121.6(3)
N2 C4 C5 129.5(2)
N2 C4 C9 109.7(2)
C5 C4 C9 120.8(3)
N2 C3 N1 113.0(2)
N2 C3 C2 122.5(3)
N1 C3 C2 124.5(2)
C12 C11 C16 118.7(3)
C12 C11 C10 119.9(3)
C16 C11 C10 121.5(3)
C7 C8 C9 116.7(3)
C7 C8 H8 121.7
C9 C8 H8 121.7
N1 C10 C11 113.2(2)
N1 C10 H10A 108.9
C11 C10 H10A 108.9
N1 C10 H10B 108.9
C11 C10 H10B 108.9
H10A C10 H10B 107.7
C6 C5 C4 117.4(3)
C6 C5 H5 121.3
C4 C5 H5 121.3
O1 C2 C3 121.0(3)
O1 C2 C1 122.9(3)
C3 C2 C1 116.0(3)
C2 C1 H1A 109.5
C2 C1 H1B 109.5
H1A C1 H1B 109.5
C2 C1 H1C 109.5
H1A C1 H1C 109.5
H1B C1 H1C 109.5
C5 C6 C7 121.9(3)
C5 C6 H6 119.1
C7 C6 H6 119.1
C8 C7 C6 121.7(3)
C8 C7 H7 119.2
C6 C7 H7 119.2
C15 C16 C11 120.3(3)
C15 C16 H16 119.9
C11 C16 H16 119.9
C13 C12 C11 120.6(4)
C13 C12 H12 119.7
C11 C12 H12 119.7
C14 C13 C12 120.8(4)
C14 C13 H13 119.6
C12 C13 H13 119.6
C15 C14 C13 119.3(4)
C15 C14 H14 120.4
C13 C14 H14 120.4
C14 C15 C16 120.4(4)
C14 C15 H15 119.8
C16 C15 H15 119.8
C25 N3 C19 106.0(2)
C25 N3 C26 125.3(2)
C19 N3 C26 128.6(2)
C19 N4 C20 105.3(2)
N3 C25 C24 132.4(3)
N3 C25 C20 106.1(2)
C24 C25 C20 121.5(3)
N4 C20 C21 129.3(2)
N4 C20 C25 109.7(2)
C21 C20 C25 121.0(3)
N4 C19 N3 112.8(2)
N4 C19 C18 122.6(2)
N3 C19 C18 124.5(2)
C28 C27 C32 117.8(3)
C28 C27 C26 121.2(3)
C32 C27 C26 121.0(3)
C22 C21 C20 116.9(3)
C22 C21 H21 121.5
C20 C21 H21 121.5
N3 C26 C27 113.3(2)
N3 C26 H26A 108.9
C27 C26 H26A 108.9
N3 C26 H26B 108.9
C27 C26 H26B 108.9
H26A C26 H26B 107.7
O2 C18 C19 120.9(3)
O2 C18 C17 123.0(3)
C19 C18 C17 116.2(3)
C23 C24 C25 116.7(3)
C23 C24 H24 121.7
C25 C24 H24 121.7
C18 C17 H17A 109.5
C18 C17 H17B 109.5
H17A C17 H17B 109.5
C18 C17 H17C 109.5
H17A C17 H17C 109.5
H17B C17 H17C 109.5
C27 C28 C29 121.8(4)
C27 C28 H28 119.1
C29 C28 H28 119.1
C31 C32 C27 120.5(3)
C31 C32 H32 119.7
C27 C32 H32 119.7
C24 C23 C22 121.7(3)
C24 C23 H23 119.1
C22 C23 H23 119.1
C21 C22 C23 122.1(3)
C21 C22 H22 118.9
C23 C22 H22 118.9
C30 C31 C32 120.4(4)
C30 C31 H31 119.8
C32 C31 H31 119.8
C28 C29 C30 119.3(3)
C28 C29 H29 120.3
C30 C29 H29 120.3
C31 C30 C29 120.1(4)
C31 C30 H30 119.9
C29 C30 H30 119.9

loop_
_geom_bond_atom_site_label_1
_geom_bond_atom_site_label_2
_geom_bond_distance
N2 C3 1.313(4)
N2 C4 1.385(4)
N1 C9 1.372(4)
N1 C3 1.380(4)
N1 C10 1.464(4)
C9 C8 1.398(4)
C9 C4 1.404(4)
C4 C5 1.394(4)
O1 C2 1.208(4)
C3 C2 1.481(4)
C11 C12 1.380(4)
C11 C16 1.389(5)
C11 C10 1.508(4)
C8 C7 1.383(4)
C8 H8 0.9300
C10 H10A 0.9700
C10 H10B 0.9700
C5 C6 1.373(4)
C5 H5 0.9300
C2 C1 1.493(4)
C1 H1A 0.9600
C1 H1B 0.9600
C1 H1C 0.9600
C6 C7 1.398(5)
C6 H6 0.9300
C7 H7 0.9300
C16 C15 1.386(5)
C16 H16 0.9300
C12 C13 1.378(6)
C12 H12 0.9300
C13 C14 1.373(6)
C13 H13 0.9300
C14 C15 1.375(5)
C14 H14 0.9300
C15 H15 0.9300
N3 C25 1.379(4)
N3 C19 1.380(4)
N3 C26 1.464(4)
N4 C19 1.318(4)
N4 C20 1.382(4)
C25 C24 1.401(4)
C25 C20 1.398(4)
C20 C21 1.397(4)
O2 C18 1.213(4)
C19 C18 1.480(4)
C27 C28 1.377(4)
C27 C32 1.397(4)
C27 C26 1.503(4)
C21 C22 1.371(4)
C21 H21 0.9300
C26 H26A 0.9700
C26 H26B 0.9700
C18 C17 1.495(4)
C24 C23 1.372(4)
C24 H24 0.9300
C17 H17A 0.9600
C17 H17B 0.9600
C17 H17C 0.9600
C28 C29 1.380(6)
C28 H28 0.9300
C32 C31 1.378(5)
C32 H32 0.9300
C23 C22 1.398(5)
C23 H23 0.9300
C22 H22 0.9300
C31 C30 1.370(6)
C31 H31 0.9300
C29 C30 1.378(6)
C29 H29 0.9300
C30 H30 0.9300

loop_
_geom_hbond_atom_site_label_D
_geom_hbond_atom_site_label_H
_geom_hbond_atom_site_label_A
_geom_hbond_site_symmetry_A
_geom_hbond_distance_DH
_geom_hbond_distance_HA
_geom_hbond_distance_DA
_geom_hbond_angle_DHA
_geom_hbond_publ_flag
C5 H5 N2 2_565 0.93 2.62 3.517(4) 161.4 y
C10 H10B O1 . 0.97 2.46 2.887(4) 106.4 ?
C16 H16 O1 1_455 0.93 2.58 3.427(4) 151.9 y
C21 H21 N4 2_556 0.93 2.62 3.513(4) 161.4 y
C26 H26A O2 . 0.97 2.45 2.882(4) 106.7 ?
C32 H32 O2 1_455 0.93 2.57 3.410(4) 150.2 y
C1 H1C Cg1 1_545 0.96 2.61 3.487(4) 151.0 y
C17 H17A Cg2 1_545 0.96 2.61 3.491(4) 153.0 y

loop_
_cod_related_entry_id
_cod_related_entry_database
_cod_related_entry_code
1 ChemSpider 697109
